data_4034282
loop_
_publ_author_name
'Vivekanand, Thavaraj'
'Vachan, B. S.'
'Karuppasamy, Muthu'
'Muthukrishnan, Isravel'
'Maheswari, C. Uma'
'Nagarajan, Subbiah'
'Bhuvanesh, Nattamai'
'Sridharan, Vellaisamy'

_publ_section_title
;
 Diastereoselective ABB' Three-Component Synthesis of Highly
 Functionalized Spirooxindoles Bearing Five Consecutive Asymmetric
 Carbons.
;
_journal_issue 7
_journal_name_full 'The Journal of organic chemistry'
_journal_page_first 4009
_journal_page_last 4016
_journal_paper_doi 10.1021/acs.joc.8b03270
_journal_volume 84
_journal_year 2019
_chemical_formula_moiety 'C29 H31 N O7'
_chemical_formula_sum 'C29 H31 N O7'
_chemical_formula_weight 505.55
_space_group_crystal_system triclinic
_space_group_IT_number 2
_space_group_name_Hall '-P 1'
_space_group_name_H-M_alt 'P -1'
_atom_sites_solution_hydrogens geom
_atom_sites_solution_primary direct
_audit_creation_date 2016-09-07
_audit_creation_method
;
Olex2 1.2-beta
(compiled 2016.02.19 svn.r3266 for OlexSys, GUI svn.r5155)
;
_cell_angle_alpha 105.636(2)
_cell_angle_beta 104.250(2)
_cell_angle_gamma 96.415(2)
_cell_formula_units_Z 4
_cell_length_a 10.5687(17)
_cell_length_b 13.919(2)
_cell_length_c 18.485(3)
_cell_measurement_reflns_used 8156
_cell_measurement_temperature 110.0
_cell_measurement_theta_max 27.360
_cell_measurement_theta_min 2.303
_cell_volume 2491.4(7)
_computing_cell_refinement 'SAINT v8.34A (Bruker, 2013)'
_computing_data_reduction 'SAINT v8.34A (Bruker, 2013)'
_computing_molecular_graphics 'Olex2 (Dolomanov et al., 2009)'
_computing_publication_material 'Olex2 (Dolomanov et al., 2009)'
_computing_structure_refinement 'ShelXL (Sheldrick, 2015)'
_computing_structure_solution 'ShelXT (Sheldrick, 2015)'
_diffrn_ambient_temperature 110.0
_diffrn_measured_fraction_theta_full 0.995
_diffrn_measured_fraction_theta_max 0.984
_diffrn_measurement_device_type 'Bruker APEX-II CCD'
_diffrn_measurement_method '\f and \w scans'
_diffrn_radiation_type MoK\a
_diffrn_radiation_wavelength 0.71073
_diffrn_reflns_av_R_equivalents 0.0278
_diffrn_reflns_av_unetI/netI 0.0359
_diffrn_reflns_Laue_measured_fraction_full 0.995
_diffrn_reflns_Laue_measured_fraction_max 0.984
_diffrn_reflns_limit_h_max 13
_diffrn_reflns_limit_h_min -13
_diffrn_reflns_limit_k_max 17
_diffrn_reflns_limit_k_min -17
_diffrn_reflns_limit_l_max 23
_diffrn_reflns_limit_l_min -23
_diffrn_reflns_number 29301
_diffrn_reflns_point_group_measured_fraction_full 0.995
_diffrn_reflns_point_group_measured_fraction_max 0.984
_diffrn_reflns_theta_full 26.000
_diffrn_reflns_theta_max 27.456
_diffrn_reflns_theta_min 1.638
_diffrn_standards_number 0
_exptl_absorpt_coefficient_mu 0.096
_exptl_absorpt_correction_T_max 0.7455
_exptl_absorpt_correction_T_min 0.6905
_exptl_absorpt_correction_type multi-scan
_exptl_absorpt_process_details
;
SADABS-2014/3 (Bruker,2014/3) was used for absorption correction.
wR2(int) was 0.0682 before and 0.0409 after correction.
The Ratio of minimum to maximum transmission is 0.9262.
The \l/2 correction factor is Not present.
;
_exptl_crystal_colour colourless
_exptl_crystal_colour_primary colourless
_exptl_crystal_density_diffrn 1.348
_exptl_crystal_description block
_exptl_crystal_F_000 1072
_exptl_crystal_size_max 0.498
_exptl_crystal_size_mid 0.473
_exptl_crystal_size_min 0.468
_refine_diff_density_max 0.398
_refine_diff_density_min -0.312
_refine_diff_density_rms 0.043
_refine_ls_extinction_method none
_refine_ls_goodness_of_fit_ref 1.054
_refine_ls_hydrogen_treatment constr
_refine_ls_matrix_type full
_refine_ls_number_parameters 706
_refine_ls_number_reflns 11215
_refine_ls_number_restraints 128
_refine_ls_restrained_S_all 1.053
_refine_ls_R_factor_all 0.0579
_refine_ls_R_factor_gt 0.0422
_refine_ls_shift/su_max 0.001
_refine_ls_shift/su_mean 0.000
_refine_ls_structure_factor_coef Fsqd
_refine_ls_weighting_details 'w=1/[\s^2^(Fo^2^)+(0.0528P)^2^+0.3448P] where P=(Fo^2^+2Fc^2^)/3'
_refine_ls_weighting_scheme calc
_refine_ls_wR_factor_gt 0.1029
_refine_ls_wR_factor_ref 0.1114
_reflns_Friedel_coverage 0.000
_reflns_number_gt 8633
_reflns_number_total 11215
_reflns_threshold_expression 'I > 2\s(I)'
_cod_data_source_file jo8b03270_si_002.cif
_cod_data_source_block vs01
_cod_database_code 4034282
_shelx_space_group_comment
;
The symmetry employed for this shelxl refinement is uniquely defined
by the following loop, which should always be used as a source of
symmetry information in preference to the above space-group names.
They are only intended as comments.
;
_shelx_estimated_absorpt_t_max 0.956
_shelx_estimated_absorpt_t_min 0.954
_olex2_refinement_description
;
1. Fixed Uiso
 At 1.2 times of:
  All C(H) groups, All C(H,H) groups
 At 1.5 times of:
  All C(H,H,H) groups, All O(H) groups
2. Restrained distances
 O5C-C22C \\sim O5B-C22B
 with sigma of 0.02
 O5C-C21B \\sim O5B-C21B
 with sigma of 0.02
 C23B-C22B \\sim C23B-C22C
 with sigma of 0.02
 C23B-C22B \\sim C23C-C22C
 with sigma of 0.02
3. Uiso/Uaniso restraints and constraints
O5B \\sim O5C \\sim C22B \\sim C22C \\sim C23B \\sim C23C \\sim C21B \\sim O4B:
within 2A with sigma of 0.04 and sigma for terminal atoms of 0.08
4. Rigid body (RIGU) restrains
 O5B, O5C, C22B, C22C, C23B, C23C, C21B, O4B
 with sigma for 1-2 distances of 0.004 and sigma for 1-3 distances of 0.004
5. Others
 Sof(O5C)=Sof(C22C)=Sof(H22C)=Sof(H22D)=Sof(C23C)=Sof(H23D)=Sof(H23E)=
 Sof(H23F)=1-FVAR(1)
 Sof(O5B)=Sof(C22B)=Sof(H22A)=Sof(H22B)=Sof(C23B)=Sof(H23A)=Sof(H23B)=
 Sof(H23C)=FVAR(1)
6.a Ternary CH refined with riding coordinates:
 C16(H16), C17(H17), C18(H18), C16B(H16B), C17B(H17B), C18B(H18B)
6.b Secondary CH2 refined with riding coordinates:
 C9(H9A,H9B), C22(H22E,H22F), C28(H28C,H28D), C9B(H9BA,H9BB), C22B(H22A,H22B),
 C28B(H28A,H28B), C22C(H22C,H22D)
6.c Aromatic/amide H refined with riding coordinates:
 C5(H5), C6(H6), C7(H7), C8(H8), C11(H11), C12(H12), C13(H13), C14(H14),
 C15(H15), C5B(H5B), C6B(H6B), C7B(H7B), C8B(H8B), C11B(H11B), C12B(H12B),
 C13B(H13B), C14B(H14B), C15B(H15B)
6.d Idealised Me refined as rotating group:
 C20(H20D,H20E,H20F), C23(H23G,H23H,H23I), C26(H26D,H26E,H26F), C29(H29D,H29E,
 H29F), C20B(H20A,H20B,H20C), C23B(H23A,H23B,H23C), C26B(H26A,H26B,H26C),
 C29B(H29A,H29B,H29C), C23C(H23D,H23E,H23F)
6.e Idealised tetrahedral OH refined as rotating group:
 O2(H2), O2B(H2B)
;
_shelx_shelxl_version_number 2014/7
_olex2_submission_special_instructions 'No special instructions were received'

loop_
_space_group_symop_operation_xyz
'x, y, z'
'-x, -y, -z'

loop_
_atom_site_label
_atom_site_type_symbol
_atom_site_fract_x
_atom_site_fract_y
_atom_site_fract_z
_atom_site_U_iso_or_equiv
_atom_site_adp_type
_atom_site_occupancy
_atom_site_site_symmetry_order
_atom_site_calc_flag
_atom_site_refinement_flags_posn
_atom_site_refinement_flags_adp
_atom_site_refinement_flags_occupancy
_atom_site_disorder_assembly
_atom_site_disorder_group
O1 O 0.63122(9) 0.75119(7) 0.94110(5) 0.0223(2) Uani 1 1 d . . . . .
O2 O 0.94171(9) 0.62686(7) 1.07947(5) 0.0221(2) Uani 1 1 d . . . . .
H2 H 0.9862 0.6055 1.0487 0.033 Uiso 1 1 calc GR . . . .
O3 O 0.85376(9) 0.72584(7) 0.86564(5) 0.0200(2) Uani 1 1 d . . . . .
O4 O 0.83513(9) 0.41335(7) 0.97452(6) 0.0257(2) Uani 1 1 d . . . . .
O5 O 0.65096(10) 0.44067(7) 1.01035(6) 0.0292(2) Uani 1 1 d . . . . .
O6 O 0.50989(10) 0.50188(8) 0.71884(6) 0.0297(2) Uani 1 1 d . . . . .
O7 O 0.58454(9) 0.41839(7) 0.80445(5) 0.0225(2) Uani 1 1 d . . . . .
N1 N 0.78897(11) 0.89368(8) 1.01426(7) 0.0216(2) Uani 1 1 d . . . . .
C1 C 0.74489(13) 0.79149(10) 0.98070(8) 0.0192(3) Uani 1 1 d . . . . .
C2 C 0.86278(13) 0.73797(9) 1.00254(7) 0.0173(3) Uani 1 1 d . . . . .
C3 C 0.96980(13) 0.82646(10) 1.05704(8) 0.0193(3) Uani 1 1 d . . . . .
C4 C 0.92100(14) 0.91615(10) 1.06118(8) 0.0213(3) Uani 1 1 d . . . . .
C5 C 1.09889(14) 0.83081(11) 1.09925(8) 0.0242(3) Uani 1 1 d . . . . .
H5 H 1.1347 0.7707 1.0961 0.029 Uiso 1 1 calc R . . . .
C6 C 1.17553(15) 0.92521(12) 1.14658(9) 0.0306(3) Uani 1 1 d . . . . .
H6 H 1.2637 0.9291 1.1771 0.037 Uiso 1 1 calc R . . . .
C7 C 1.12504(16) 1.01330(12) 1.14970(9) 0.0331(4) Uani 1 1 d . . . . .
H7 H 1.1794 1.0768 1.1821 0.040 Uiso 1 1 calc R . . . .
C8 C 0.99665(15) 1.01046(11) 1.10637(9) 0.0282(3) Uani 1 1 d . . . . .
H8 H 0.9621 1.0709 1.1077 0.034 Uiso 1 1 calc R . . . .
C9 C 0.70640(15) 0.96868(10) 1.00352(8) 0.0252(3) Uani 1 1 d . . . . .
H9A H 0.6315 0.9380 0.9551 0.030 Uiso 1 1 calc R . . . .
H9B H 0.7598 1.0269 0.9966 0.030 Uiso 1 1 calc R . . . .
C10 C 0.65158(14) 1.00701(10) 1.07173(8) 0.0224(3) Uani 1 1 d . . . . .
C11 C 0.57954(14) 0.93878(11) 1.09588(9) 0.0291(3) Uani 1 1 d . . . . .
H11 H 0.5669 0.8680 1.0701 0.035 Uiso 1 1 calc R . . . .
C12 C 0.52604(15) 0.97218(12) 1.15669(10) 0.0328(4) Uani 1 1 d . . . . .
H12 H 0.4774 0.9243 1.1728 0.039 Uiso 1 1 calc R . . . .
C13 C 0.54232(15) 1.07469(11) 1.19459(9) 0.0285(3) Uani 1 1 d . . . . .
H13 H 0.5044 1.0975 1.2362 0.034 Uiso 1 1 calc R . . . .
C14 C 0.61371(17) 1.14316(12) 1.17159(9) 0.0336(4) Uani 1 1 d . . . . .
H14 H 0.6258 1.2139 1.1976 0.040 Uiso 1 1 calc R . . . .
C15 C 0.66858(16) 1.10969(11) 1.11045(9) 0.0316(4) Uani 1 1 d . . . . .
H15 H 0.7183 1.1578 1.0951 0.038 Uiso 1 1 calc R . . . .
C16 C 0.89314(13) 0.67891(9) 0.92682(7) 0.0179(3) Uani 1 1 d . . . . .
H16 H 0.9896 0.6749 0.9377 0.021 Uiso 1 1 calc R . . . .
C17 C 0.80589(13) 0.57136(10) 0.89749(7) 0.0177(3) Uani 1 1 d . . . . .
H17 H 0.8594 0.5175 0.8851 0.021 Uiso 1 1 calc R . . . .
C18 C 0.74511(13) 0.56243(9) 0.96357(7) 0.0171(3) Uani 1 1 d . . . . .
H18 H 0.6503 0.5707 0.9487 0.021 Uiso 1 1 calc R . . . .
C19 C 0.82520(13) 0.65242(10) 1.03787(7) 0.0174(3) Uani 1 1 d . . . . .
C20 C 0.74878(14) 0.68320(10) 1.09705(8) 0.0231(3) Uani 1 1 d . . . . .
H20D H 0.8000 0.7448 1.1390 0.035 Uiso 1 1 calc GR . . . .
H20E H 0.7339 0.6282 1.1195 0.035 Uiso 1 1 calc GR . . . .
H20F H 0.6629 0.6965 1.0710 0.035 Uiso 1 1 calc GR . . . .
C21 C 0.75055(13) 0.46391(10) 0.98195(8) 0.0189(3) Uani 1 1 d . . . . .
C22 C 0.65431(18) 0.35785(12) 1.04430(10) 0.0380(4) Uani 1 1 d . . . . .
H22E H 0.7181 0.3161 1.0277 0.046 Uiso 1 1 calc R . . . .
H22F H 0.5652 0.3138 1.0261 0.046 Uiso 1 1 calc R . . . .
C23 C 0.6955(2) 0.40163(15) 1.13088(11) 0.0637(7) Uani 1 1 d . . . . .
H23G H 0.6913 0.3467 1.1546 0.096 Uiso 1 1 calc GR . . . .
H23H H 0.6357 0.4468 1.1466 0.096 Uiso 1 1 calc GR . . . .
H23I H 0.7867 0.4403 1.1488 0.096 Uiso 1 1 calc GR . . . .
C24 C 0.74103(13) 0.66479(10) 0.81194(8) 0.0200(3) Uani 1 1 d . . . . .
C25 C 0.70875(13) 0.57610(10) 0.82415(7) 0.0191(3) Uani 1 1 d . . . . .
C26 C 0.67506(15) 0.71007(11) 0.75261(8) 0.0263(3) Uani 1 1 d . . . . .
H26D H 0.7391 0.7317 0.7271 0.039 Uiso 1 1 calc GR . . . .
H26E H 0.6415 0.7690 0.7782 0.039 Uiso 1 1 calc GR . . . .
H26F H 0.6008 0.6595 0.7132 0.039 Uiso 1 1 calc GR . . . .
C27 C 0.59242(14) 0.49870(10) 0.77627(8) 0.0208(3) Uani 1 1 d . . . . .
C28 C 0.46811(14) 0.33902(10) 0.76212(9) 0.0264(3) Uani 1 1 d . . . . .
H28C H 0.4582 0.3193 0.7051 0.032 Uiso 1 1 calc R . . . .
H28D H 0.3871 0.3634 0.7712 0.032 Uiso 1 1 calc R . . . .
C29 C 0.48684(16) 0.25012(11) 0.79167(10) 0.0328(4) Uani 1 1 d . . . . .
H29D H 0.5047 0.2720 0.8488 0.049 Uiso 1 1 calc GR . . . .
H29E H 0.5621 0.2225 0.7778 0.049 Uiso 1 1 calc GR . . . .
H29F H 0.4060 0.1976 0.7677 0.049 Uiso 1 1 calc GR . . . .
O1B O 0.84727(10) 0.23210(7) 0.54136(6) 0.0262(2) Uani 1 1 d . . . . .
O2B O 0.52546(10) 0.36180(7) 0.41651(5) 0.0260(2) Uani 1 1 d . . . . .
H2B H 0.4920 0.3897 0.4517 0.039 Uiso 1 1 calc GR . . . .
O3B O 0.65606(9) 0.27843(7) 0.63517(5) 0.0192(2) Uani 1 1 d . . . . .
O4B O 0.65851(10) 0.57838(7) 0.50912(6) 0.0287(2) Uani 1 1 d . U . . .
O5B O 0.8065(3) 0.5301(2) 0.45109(17) 0.0222(6) Uani 0.676(7) 1 d D U P A 1
O6B O 0.97794(10) 0.52837(8) 0.77133(6) 0.0291(2) Uani 1 1 d . . . . .
O7B O 0.89697(9) 0.58721(7) 0.67072(6) 0.0268(2) Uani 1 1 d . . . . .
N1B N 0.68205(12) 0.09387(8) 0.46823(7) 0.0227(3) Uani 1 1 d . . . . .
C1B C 0.73126(14) 0.19545(10) 0.50554(8) 0.0208(3) Uani 1 1 d . . . . .
C2B C 0.61488(13) 0.25264(10) 0.49245(7) 0.0182(3) Uani 1 1 d . . . . .
C3B C 0.49939(14) 0.16710(10) 0.44420(8) 0.0212(3) Uani 1 1 d . . . . .
C4B C 0.54495(14) 0.07560(10) 0.43154(8) 0.0224(3) Uani 1 1 d . . . . .
C5B C 0.36620(14) 0.16683(11) 0.41423(8) 0.0252(3) Uani 1 1 d . . . . .
H5B H 0.3333 0.2285 0.4232 0.030 Uiso 1 1 calc R . . . .
C6B C 0.28074(16) 0.07443(11) 0.37053(9) 0.0301(3) Uani 1 1 d . . . . .
H6B H 0.1890 0.0732 0.3489 0.036 Uiso 1 1 calc R . . . .
C7B C 0.32819(16) -0.01548(11) 0.35840(9) 0.0321(4) Uani 1 1 d . . . . .
H7B H 0.2683 -0.0776 0.3286 0.039 Uiso 1 1 calc R . . . .
C8B C 0.46176(16) -0.01673(11) 0.38898(8) 0.0281(3) Uani 1 1 d . . . . .
H8B H 0.4944 -0.0785 0.3809 0.034 Uiso 1 1 calc R . . . .
C9B C 0.76096(15) 0.01579(10) 0.47306(8) 0.0259(3) Uani 1 1 d . . . . .
H9BA H 0.7061 -0.0426 0.4788 0.031 Uiso 1 1 calc R . . . .
H9BB H 0.8374 0.0430 0.5210 0.031 Uiso 1 1 calc R . . . .
C10B C 0.81342(14) -0.02236(10) 0.40338(8) 0.0226(3) Uani 1 1 d . . . . .
C11B C 0.79320(15) 0.01662(11) 0.34096(8) 0.0263(3) Uani 1 1 d . . . . .
H11B H 0.7412 0.0679 0.3397 0.032 Uiso 1 1 calc R . . . .
C12B C 0.84809(15) -0.01838(11) 0.28006(8) 0.0276(3) Uani 1 1 d . . . . .
H12B H 0.8328 0.0086 0.2373 0.033 Uiso 1 1 calc R . . . .
C13B C 0.92480(14) -0.09219(11) 0.28153(9) 0.0283(3) Uani 1 1 d . . . . .
H13B H 0.9641 -0.1151 0.2406 0.034 Uiso 1 1 calc R . . . .
C14B C 0.94394(16) -0.13262(12) 0.34323(9) 0.0323(4) Uani 1 1 d . . . . .
H14B H 0.9953 -0.1843 0.3441 0.039 Uiso 1 1 calc R . . . .
C15B C 0.88887(15) -0.09818(11) 0.40333(9) 0.0291(3) Uani 1 1 d . . . . .
H15B H 0.9026 -0.1266 0.4453 0.035 Uiso 1 1 calc R . . . .
C16B C 0.60178(13) 0.31814(9) 0.57138(7) 0.0169(3) Uani 1 1 d . . . . .
H16B H 0.5064 0.3223 0.5669 0.020 Uiso 1 1 calc R . . . .
C17B C 0.68500(13) 0.42542(10) 0.59107(7) 0.0181(3) Uani 1 1 d . . . . .
H17B H 0.6298 0.4788 0.6006 0.022 Uiso 1 1 calc R . . . .
C18B C 0.73690(13) 0.42474(10) 0.52002(8) 0.0194(3) Uani 1 1 d . . . . .
H18B H 0.8299 0.4120 0.5312 0.023 Uiso 1 1 calc R . . . .
C19B C 0.64443(14) 0.33403(10) 0.45104(8) 0.0210(3) Uani 1 1 d . . . . .
C20B C 0.70379(17) 0.29539(11) 0.38468(9) 0.0314(4) Uani 1 1 d . . . . .
H20A H 0.6437 0.2348 0.3458 0.047 Uiso 1 1 calc GR . . . .
H20B H 0.7899 0.2781 0.4054 0.047 Uiso 1 1 calc GR . . . .
H20C H 0.7163 0.3483 0.3598 0.047 Uiso 1 1 calc GR . . . .
C21B C 0.73358(15) 0.52084(10) 0.49737(8) 0.0249(3) Uani 1 1 d D U . . .
C22B C 0.7913(4) 0.61073(18) 0.41532(18) 0.0242(7) Uani 0.676(7) 1 d D U P A 1
H22A H 0.8293 0.6779 0.4553 0.029 Uiso 0.676(7) 1 calc R . P A 1
H22B H 0.6960 0.6085 0.3910 0.029 Uiso 0.676(7) 1 calc R . P A 1
C23B C 0.8640(5) 0.5934(6) 0.3542(3) 0.0307(10) Uani 0.676(7) 1 d D U P A 1
H23A H 0.9583 0.5968 0.3792 0.046 Uiso 0.676(7) 1 calc GR . P A 1
H23B H 0.8550 0.6459 0.3280 0.046 Uiso 0.676(7) 1 calc GR . P A 1
H23C H 0.8261 0.5263 0.3155 0.046 Uiso 0.676(7) 1 calc GR . P A 1
C24B C 0.76587(13) 0.34698(10) 0.68512(7) 0.0185(3) Uani 1 1 d . . . . .
C25B C 0.78794(13) 0.43175(10) 0.66555(8) 0.0185(3) Uani 1 1 d . . . . .
C26B C 0.83845(14) 0.31471(10) 0.75123(8) 0.0231(3) Uani 1 1 d . . . . .
H26A H 0.7854 0.3156 0.7880 0.035 Uiso 1 1 calc GR . . . .
H26B H 0.9239 0.3615 0.7784 0.035 Uiso 1 1 calc GR . . . .
H26C H 0.8541 0.2458 0.7310 0.035 Uiso 1 1 calc GR . . . .
C27B C 0.89682(13) 0.51751(10) 0.70961(8) 0.0218(3) Uani 1 1 d . . . . .
C28B C 1.00268(15) 0.67564(11) 0.70769(10) 0.0352(4) Uani 1 1 d . . . . .
H28A H 1.0904 0.6556 0.7109 0.042 Uiso 1 1 calc R . . . .
H28B H 1.0000 0.7105 0.7614 0.042 Uiso 1 1 calc R . . . .
C29B C 0.98014(18) 0.74431(14) 0.65745(14) 0.0537(5) Uani 1 1 d . . . . .
H29A H 0.9807 0.7082 0.6041 0.080 Uiso 1 1 calc GR . . . .
H29B H 1.0510 0.8048 0.6796 0.080 Uiso 1 1 calc GR . . . .
H29C H 0.8940 0.7648 0.6558 0.080 Uiso 1 1 calc GR . . . .
O5C O 0.8544(7) 0.5393(5) 0.4757(4) 0.0292(13) Uani 0.324(7) 1 d D U P A 2
C22C C 0.8674(9) 0.6248(4) 0.4441(4) 0.0375(18) Uani 0.324(7) 1 d D U P A 2
H22C H 0.9610 0.6614 0.4631 0.045 Uiso 0.324(7) 1 calc R . P A 2
H22D H 0.8111 0.6730 0.4620 0.045 Uiso 0.324(7) 1 calc R . P A 2
C23C C 0.8250(13) 0.5848(13) 0.3568(6) 0.045(3) Uani 0.324(7) 1 d D U P A 2
H23D H 0.8423 0.6403 0.3352 0.068 Uiso 0.324(7) 1 calc GR . P A 2
H23E H 0.7297 0.5556 0.3381 0.068 Uiso 0.324(7) 1 calc GR . P A 2
H23F H 0.8750 0.5321 0.3397 0.068 Uiso 0.324(7) 1 calc GR . P A 2

loop_
_atom_site_aniso_label
_atom_site_aniso_U_11
_atom_site_aniso_U_22
_atom_site_aniso_U_33
_atom_site_aniso_U_23
_atom_site_aniso_U_13
_atom_site_aniso_U_12
O1 0.0215(5) 0.0224(5) 0.0204(5) 0.0038(4) 0.0029(4) 0.0073(4)
O2 0.0218(5) 0.0265(5) 0.0188(5) 0.0091(4) 0.0032(4) 0.0080(4)
O3 0.0255(5) 0.0181(5) 0.0160(5) 0.0059(4) 0.0050(4) 0.0032(4)
O4 0.0275(5) 0.0227(5) 0.0339(6) 0.0132(4) 0.0134(5) 0.0122(4)
O5 0.0341(6) 0.0254(5) 0.0405(6) 0.0176(5) 0.0220(5) 0.0113(4)
O6 0.0297(6) 0.0313(6) 0.0235(5) 0.0112(4) -0.0007(4) -0.0003(4)
O7 0.0269(5) 0.0178(5) 0.0216(5) 0.0055(4) 0.0067(4) 0.0020(4)
N1 0.0271(6) 0.0159(6) 0.0204(6) 0.0041(5) 0.0048(5) 0.0072(5)
C1 0.0253(7) 0.0187(7) 0.0147(6) 0.0043(5) 0.0073(5) 0.0073(5)
C2 0.0191(6) 0.0170(6) 0.0150(6) 0.0042(5) 0.0039(5) 0.0042(5)
C3 0.0225(7) 0.0188(7) 0.0155(6) 0.0045(5) 0.0059(5) 0.0008(5)
C4 0.0262(7) 0.0208(7) 0.0169(7) 0.0056(5) 0.0074(6) 0.0024(6)
C5 0.0237(7) 0.0266(7) 0.0220(7) 0.0073(6) 0.0072(6) 0.0027(6)
C6 0.0214(7) 0.0355(9) 0.0283(8) 0.0050(7) 0.0048(6) -0.0035(6)
C7 0.0335(9) 0.0272(8) 0.0290(8) -0.0003(6) 0.0083(7) -0.0089(6)
C8 0.0362(8) 0.0188(7) 0.0271(8) 0.0036(6) 0.0109(7) 0.0004(6)
C9 0.0376(8) 0.0188(7) 0.0215(7) 0.0081(6) 0.0075(6) 0.0121(6)
C10 0.0260(7) 0.0196(7) 0.0210(7) 0.0074(6) 0.0021(6) 0.0101(6)
C11 0.0262(8) 0.0178(7) 0.0448(9) 0.0091(6) 0.0116(7) 0.0083(6)
C12 0.0288(8) 0.0298(8) 0.0514(10) 0.0211(8) 0.0196(8) 0.0138(7)
C13 0.0301(8) 0.0336(8) 0.0260(8) 0.0124(6) 0.0089(6) 0.0133(6)
C14 0.0505(10) 0.0214(8) 0.0269(8) 0.0021(6) 0.0138(7) 0.0057(7)
C15 0.0490(10) 0.0193(7) 0.0300(8) 0.0079(6) 0.0175(7) 0.0058(7)
C16 0.0210(7) 0.0180(6) 0.0161(6) 0.0061(5) 0.0061(5) 0.0059(5)
C17 0.0210(7) 0.0161(6) 0.0164(6) 0.0041(5) 0.0062(5) 0.0057(5)
C18 0.0184(6) 0.0167(6) 0.0166(6) 0.0048(5) 0.0048(5) 0.0059(5)
C19 0.0185(6) 0.0183(6) 0.0156(6) 0.0052(5) 0.0042(5) 0.0056(5)
C20 0.0278(7) 0.0231(7) 0.0194(7) 0.0045(6) 0.0106(6) 0.0058(6)
C21 0.0208(7) 0.0193(7) 0.0158(6) 0.0042(5) 0.0048(5) 0.0040(5)
C22 0.0484(10) 0.0306(9) 0.0518(11) 0.0243(8) 0.0296(9) 0.0118(8)
C23 0.0837(16) 0.0429(11) 0.0463(12) 0.0289(10) -0.0178(11) -0.0158(10)
C24 0.0248(7) 0.0196(7) 0.0154(6) 0.0028(5) 0.0075(5) 0.0067(5)
C25 0.0244(7) 0.0192(7) 0.0152(6) 0.0049(5) 0.0073(5) 0.0078(5)
C26 0.0346(8) 0.0221(7) 0.0217(7) 0.0085(6) 0.0050(6) 0.0062(6)
C27 0.0256(7) 0.0200(7) 0.0178(7) 0.0039(5) 0.0093(6) 0.0067(6)
C28 0.0269(8) 0.0226(7) 0.0256(8) 0.0033(6) 0.0076(6) -0.0013(6)
C29 0.0352(9) 0.0234(8) 0.0411(9) 0.0097(7) 0.0149(7) 0.0025(6)
O1B 0.0247(5) 0.0250(5) 0.0285(5) 0.0066(4) 0.0073(4) 0.0077(4)
O2B 0.0336(6) 0.0242(5) 0.0181(5) 0.0073(4) 0.0017(4) 0.0086(4)
O3B 0.0230(5) 0.0174(5) 0.0154(5) 0.0051(4) 0.0028(4) 0.0031(4)
O4B 0.0371(6) 0.0203(5) 0.0316(6) 0.0101(4) 0.0107(5) 0.0109(4)
O5B 0.0281(14) 0.0207(9) 0.0232(13) 0.0101(10) 0.0118(10) 0.0078(10)
O6B 0.0235(5) 0.0311(6) 0.0241(5) 0.0012(4) 0.0014(4) 0.0006(4)
O7B 0.0239(5) 0.0193(5) 0.0343(6) 0.0072(4) 0.0064(4) -0.0006(4)
N1B 0.0296(6) 0.0178(6) 0.0211(6) 0.0046(5) 0.0082(5) 0.0084(5)
C1B 0.0296(8) 0.0187(7) 0.0176(7) 0.0060(5) 0.0106(6) 0.0092(6)
C2B 0.0221(7) 0.0168(6) 0.0142(6) 0.0032(5) 0.0040(5) 0.0051(5)
C3B 0.0292(7) 0.0179(7) 0.0140(6) 0.0043(5) 0.0032(6) 0.0037(6)
C4B 0.0325(8) 0.0198(7) 0.0147(7) 0.0046(5) 0.0069(6) 0.0058(6)
C5B 0.0305(8) 0.0210(7) 0.0202(7) 0.0056(6) 0.0015(6) 0.0044(6)
C6B 0.0310(8) 0.0284(8) 0.0236(8) 0.0063(6) -0.0007(6) 0.0000(6)
C7B 0.0408(9) 0.0215(7) 0.0229(8) 0.0009(6) 0.0009(7) -0.0057(6)
C8B 0.0420(9) 0.0172(7) 0.0229(7) 0.0036(6) 0.0085(7) 0.0052(6)
C9B 0.0371(8) 0.0205(7) 0.0239(7) 0.0081(6) 0.0108(6) 0.0125(6)
C10B 0.0270(7) 0.0158(7) 0.0227(7) 0.0033(5) 0.0064(6) 0.0040(5)
C11B 0.0338(8) 0.0201(7) 0.0244(7) 0.0056(6) 0.0072(6) 0.0090(6)
C12B 0.0330(8) 0.0256(8) 0.0217(7) 0.0047(6) 0.0073(6) 0.0035(6)
C13B 0.0260(8) 0.0274(8) 0.0245(8) -0.0027(6) 0.0082(6) 0.0015(6)
C14B 0.0343(9) 0.0283(8) 0.0344(9) 0.0056(7) 0.0111(7) 0.0145(7)
C15B 0.0372(9) 0.0248(8) 0.0290(8) 0.0098(6) 0.0109(7) 0.0138(6)
C16B 0.0206(7) 0.0161(6) 0.0142(6) 0.0049(5) 0.0042(5) 0.0054(5)
C17B 0.0213(7) 0.0156(6) 0.0173(7) 0.0036(5) 0.0065(5) 0.0054(5)
C18B 0.0233(7) 0.0169(6) 0.0188(7) 0.0045(5) 0.0079(5) 0.0055(5)
C19B 0.0296(7) 0.0171(7) 0.0180(7) 0.0064(5) 0.0081(6) 0.0069(6)
C20B 0.0521(10) 0.0233(8) 0.0217(8) 0.0041(6) 0.0180(7) 0.0086(7)
C21B 0.0350(8) 0.0192(7) 0.0204(7) 0.0043(6) 0.0105(6) 0.0038(6)
C22B 0.0309(17) 0.0211(11) 0.0272(15) 0.0135(10) 0.0126(13) 0.0068(11)
C23B 0.029(2) 0.040(2) 0.0270(15) 0.0156(13) 0.0107(13) 0.004(2)
C24B 0.0199(7) 0.0197(7) 0.0145(6) 0.0013(5) 0.0056(5) 0.0058(5)
C25B 0.0193(7) 0.0194(7) 0.0163(6) 0.0030(5) 0.0059(5) 0.0053(5)
C26B 0.0261(7) 0.0232(7) 0.0188(7) 0.0054(6) 0.0039(6) 0.0080(6)
C27B 0.0202(7) 0.0199(7) 0.0237(7) 0.0021(6) 0.0081(6) 0.0049(5)
C28B 0.0266(8) 0.0224(8) 0.0506(10) 0.0033(7) 0.0128(7) -0.0042(6)
C29B 0.0334(10) 0.0331(10) 0.1019(17) 0.0302(10) 0.0240(10) 0.0029(8)
O5C 0.037(3) 0.028(2) 0.031(3) 0.016(2) 0.016(2) 0.009(2)
C22C 0.039(4) 0.037(3) 0.053(4) 0.029(3) 0.022(3) 0.011(3)
C23C 0.044(7) 0.041(4) 0.055(4) 0.031(3) 0.007(4) 0.003(5)

loop_
_atom_type_symbol
_atom_type_description
_atom_type_scat_dispersion_real
_atom_type_scat_dispersion_imag
_atom_type_scat_source
C C 0.0033 0.0016 'International Tables Vol C Tables 4.2.6.8 and 6.1.1.4'
H H 0.0000 0.0000 'International Tables Vol C Tables 4.2.6.8 and 6.1.1.4'
N N 0.0061 0.0033 'International Tables Vol C Tables 4.2.6.8 and 6.1.1.4'
O O 0.0106 0.0060 'International Tables Vol C Tables 4.2.6.8 and 6.1.1.4'

loop_
_geom_angle_atom_site_label_1
_geom_angle_atom_site_label_2
_geom_angle_atom_site_label_3
_geom_angle
C19 O2 H2 109.5
C24 O3 C16 107.43(10)
C21 O5 C22 117.91(11)
C27 O7 C28 114.84(11)
C1 N1 C4 111.45(11)
C1 N1 C9 123.54(12)
C4 N1 C9 124.99(11)
O1 C1 N1 124.81(12)
O1 C1 C2 127.10(12)
N1 C1 C2 108.09(11)
C1 C2 C16 109.36(10)
C1 C2 C19 111.56(10)
C3 C2 C1 101.58(10)
C3 C2 C16 115.44(11)
C3 C2 C19 115.92(10)
C16 C2 C19 103.12(10)
C4 C3 C2 109.10(11)
C5 C3 C2 131.46(12)
C5 C3 C4 119.44(13)
C3 C4 N1 109.60(11)
C8 C4 N1 127.78(13)
C8 C4 C3 122.63(13)
C3 C5 H5 120.7
C3 C5 C6 118.62(14)
C6 C5 H5 120.7
C5 C6 H6 119.5
C7 C6 C5 120.92(14)
C7 C6 H6 119.5
C6 C7 H7 119.4
C6 C7 C8 121.16(14)
C8 C7 H7 119.4
C4 C8 C7 117.20(14)
C4 C8 H8 121.4
C7 C8 H8 121.4
N1 C9 H9A 109.0
N1 C9 H9B 109.0
N1 C9 C10 112.71(11)
H9A C9 H9B 107.8
C10 C9 H9A 109.0
C10 C9 H9B 109.0
C11 C10 C9 119.87(12)
C15 C10 C9 121.81(13)
C15 C10 C11 118.30(14)
C10 C11 H11 119.6
C12 C11 C10 120.84(14)
C12 C11 H11 119.6
C11 C12 H12 119.7
C11 C12 C13 120.57(15)
C13 C12 H12 119.7
C12 C13 H13 120.3
C14 C13 C12 119.32(14)
C14 C13 H13 120.3
C13 C14 H14 119.9
C13 C14 C15 120.28(14)
C15 C14 H14 119.9
C10 C15 C14 120.68(14)
C10 C15 H15 119.7
C14 C15 H15 119.7
O3 C16 C2 110.65(10)
O3 C16 H16 110.7
O3 C16 C17 106.99(10)
C2 C16 H16 110.7
C17 C16 C2 107.07(10)
C17 C16 H16 110.7
C16 C17 H17 111.4
C18 C17 C16 106.14(10)
C18 C17 H17 111.4
C25 C17 C16 100.78(10)
C25 C17 H17 111.4
C25 C17 C18 115.15(11)
C17 C18 H18 108.9
C17 C18 C19 106.34(10)
C19 C18 H18 108.9
C21 C18 C17 114.25(11)
C21 C18 H18 108.9
C21 C18 C19 109.38(10)
O2 C19 C2 110.36(10)
O2 C19 C18 111.45(10)
O2 C19 C20 105.09(10)
C18 C19 C2 102.89(10)
C20 C19 C2 113.64(11)
C20 C19 C18 113.58(11)
C19 C20 H20D 109.5
C19 C20 H20E 109.5
C19 C20 H20F 109.5
H20D C20 H20E 109.5
H20D C20 H20F 109.5
H20E C20 H20F 109.5
O4 C21 O5 123.92(12)
O4 C21 C18 125.38(12)
O5 C21 C18 110.66(11)
O5 C22 H22E 110.0
O5 C22 H22F 110.0
O5 C22 C23 108.52(14)
H22E C22 H22F 108.4
C23 C22 H22E 110.0
C23 C22 H22F 110.0
C22 C23 H23G 109.5
C22 C23 H23H 109.5
C22 C23 H23I 109.5
H23G C23 H23H 109.5
H23G C23 H23I 109.5
H23H C23 H23I 109.5
O3 C24 C26 114.22(11)
C25 C24 O3 113.90(12)
C25 C24 C26 131.85(13)
C24 C25 C17 109.97(12)
C24 C25 C27 124.67(12)
C27 C25 C17 125.26(12)
C24 C26 H26D 109.5
C24 C26 H26E 109.5
C24 C26 H26F 109.5
H26D C26 H26E 109.5
H26D C26 H26F 109.5
H26E C26 H26F 109.5
O6 C27 O7 122.12(13)
O6 C27 C25 126.89(13)
O7 C27 C25 110.99(11)
O7 C28 H28C 110.2
O7 C28 H28D 110.2
O7 C28 C29 107.60(12)
H28C C28 H28D 108.5
C29 C28 H28C 110.2
C29 C28 H28D 110.2
C28 C29 H29D 109.5
C28 C29 H29E 109.5
C28 C29 H29F 109.5
H29D C29 H29E 109.5
H29D C29 H29F 109.5
H29E C29 H29F 109.5
C19B O2B H2B 109.5
C24B O3B C16B 107.75(9)
C21B O5B C22B 117.1(2)
C27B O7B C28B 115.40(11)
C1B N1B C4B 111.32(11)
C1B N1B C9B 123.43(12)
C4B N1B C9B 125.02(12)
O1B C1B N1B 124.82(12)
O1B C1B C2B 127.25(12)
N1B C1B C2B 107.93(11)
C1B C2B C16B 111.15(10)
C1B C2B C19B 110.65(11)
C3B C2B C1B 102.05(10)
C3B C2B C16B 115.88(11)
C3B C2B C19B 114.59(11)
C16B C2B C19B 102.77(10)
C4B C3B C2B 108.96(12)
C5B C3B C2B 131.43(12)
C5B C3B C4B 119.61(13)
C3B C4B N1B 109.74(12)
C8B C4B N1B 127.76(13)
C8B C4B C3B 122.49(13)
C3B C5B H5B 120.6
C3B C5B C6B 118.76(13)
C6B C5B H5B 120.6
C5B C6B H6B 119.7
C7B C6B C5B 120.66(14)
C7B C6B H6B 119.7
C6B C7B H7B 119.3
C6B C7B C8B 121.33(14)
C8B C7B H7B 119.3
C4B C8B C7B 117.13(13)
C4B C8B H8B 121.4
C7B C8B H8B 121.4
N1B C9B H9BA 108.5
N1B C9B H9BB 108.5
N1B C9B C10B 115.01(11)
H9BA C9B H9BB 107.5
C10B C9B H9BA 108.5
C10B C9B H9BB 108.5
C11B C10B C9B 123.14(12)
C11B C10B C15B 118.45(13)
C15B C10B C9B 118.38(13)
C10B C11B H11B 119.6
C10B C11B C12B 120.74(13)
C12B C11B H11B 119.6
C11B C12B H12B 119.9
C13B C12B C11B 120.17(14)
C13B C12B H12B 119.9
C12B C13B H13B 120.3
C12B C13B C14B 119.42(14)
C14B C13B H13B 120.3
C13B C14B H14B 119.9
C15B C14B C13B 120.29(14)
C15B C14B H14B 119.9
C10B C15B H15B 119.6
C14B C15B C10B 120.89(14)
C14B C15B H15B 119.6
O3B C16B C2B 111.72(10)
O3B C16B H16B 110.1
O3B C16B C17B 107.07(10)
C2B C16B H16B 110.1
C2B C16B C17B 107.63(10)
C17B C16B H16B 110.1
C16B C17B H17B 111.0
C18B C17B C16B 106.19(10)
C18B C17B H17B 111.0
C25B C17B C16B 100.92(10)
C25B C17B H17B 111.0
C25B C17B C18B 116.00(11)
C17B C18B H18B 109.3
C17B C18B C19B 105.31(10)
C19B C18B H18B 109.3
C21B C18B C17B 114.25(11)
C21B C18B H18B 109.3
C21B C18B C19B 109.29(11)
O2B C19B C2B 110.24(11)
O2B C19B C18B 111.05(10)
O2B C19B C20B 105.31(11)
C18B C19B C2B 102.98(10)
C20B C19B C2B 113.31(11)
C20B C19B C18B 114.08(12)
C19B C20B H20A 109.5
C19B C20B H20B 109.5
C19B C20B H20C 109.5
H20A C20B H20B 109.5
H20A C20B H20C 109.5
H20B C20B H20C 109.5
O4B C21B O5B 119.89(18)
O4B C21B C18B 125.80(13)
O4B C21B O5C 127.5(3)
O5B C21B C18B 113.45(17)
O5C C21B C18B 105.4(3)
O5B C22B H22A 110.4
O5B C22B H22B 110.4
O5B C22B C23B 106.9(4)
H22A C22B H22B 108.6
C23B C22B H22A 110.4
C23B C22B H22B 110.4
C22B C23B H23A 109.5
C22B C23B H23B 109.5
C22B C23B H23C 109.5
H23A C23B H23B 109.5
H23A C23B H23C 109.5
H23B C23B H23C 109.5
O3B C24B C26B 114.58(11)
C25B C24B O3B 113.75(11)
C25B C24B C26B 131.67(13)
C24B C25B C17B 110.30(11)
C24B C25B C27B 124.85(12)
C27B C25B C17B 124.85(12)
C24B C26B H26A 109.5
C24B C26B H26B 109.5
C24B C26B H26C 109.5
H26A C26B H26B 109.5
H26A C26B H26C 109.5
H26B C26B H26C 109.5
O6B C27B O7B 122.70(13)
O6B C27B C25B 127.40(13)
O7B C27B C25B 109.90(11)
O7B C28B H28A 110.4
O7B C28B H28B 110.4
O7B C28B C29B 106.49(14)
H28A C28B H28B 108.6
C29B C28B H28A 110.4
C29B C28B H28B 110.4
C28B C29B H29A 109.5
C28B C29B H29B 109.5
C28B C29B H29C 109.5
H29A C29B H29B 109.5
H29A C29B H29C 109.5
H29B C29B H29C 109.5
C21B O5C C22C 115.3(5)
O5C C22C H22C 109.9
O5C C22C H22D 109.9
O5C C22C C23C 108.8(8)
H22C C22C H22D 108.3
C23C C22C H22C 109.9
C23C C22C H22D 109.9
C22C C23C H23D 109.5
C22C C23C H23E 109.5
C22C C23C H23F 109.5
H23D C23C H23E 109.5
H23D C23C H23F 109.5
H23E C23C H23F 109.5

loop_
_geom_bond_atom_site_label_1
_geom_bond_atom_site_label_2
_geom_bond_distance
O1 C1 1.2202(16)
O2 H2 0.8400
O2 C19 1.4189(15)
O3 C16 1.4513(15)
O3 C24 1.3651(16)
O4 C21 1.2092(15)
O5 C21 1.3325(16)
O5 C22 1.4533(17)
O6 C27 1.2115(16)
O7 C27 1.3574(16)
O7 C28 1.4502(16)
N1 C1 1.3635(17)
N1 C4 1.3991(18)
N1 C9 1.4562(17)
C1 C2 1.5467(18)
C2 C3 1.5067(18)
C2 C16 1.5483(18)
C2 C19 1.5631(18)
C3 C4 1.3936(19)
C3 C5 1.3805(19)
C4 C8 1.3805(19)
C5 H5 0.9500
C5 C6 1.393(2)
C6 H6 0.9500
C6 C7 1.384(2)
C7 H7 0.9500
C7 C8 1.386(2)
C8 H8 0.9500
C9 H9A 0.9900
C9 H9B 0.9900
C9 C10 1.509(2)
C10 C11 1.384(2)
C10 C15 1.384(2)
C11 H11 0.9500
C11 C12 1.374(2)
C12 H12 0.9500
C12 C13 1.380(2)
C13 H13 0.9500
C13 C14 1.369(2)
C14 H14 0.9500
C14 C15 1.389(2)
C15 H15 0.9500
C16 H16 1.0000
C16 C17 1.5469(18)
C17 H17 1.0000
C17 C18 1.5398(18)
C17 C25 1.5080(18)
C18 H18 1.0000
C18 C19 1.5605(18)
C18 C21 1.5028(18)
C19 C20 1.5140(18)
C20 H20D 0.9800
C20 H20E 0.9800
C20 H20F 0.9800
C22 H22E 0.9900
C22 H22F 0.9900
C22 C23 1.481(3)
C23 H23G 0.9800
C23 H23H 0.9800
C23 H23I 0.9800
C24 C25 1.3362(19)
C24 C26 1.4765(18)
C25 C27 1.4525(19)
C26 H26D 0.9800
C26 H26E 0.9800
C26 H26F 0.9800
C28 H28C 0.9900
C28 H28D 0.9900
C28 C29 1.495(2)
C29 H29D 0.9800
C29 H29E 0.9800
C29 H29F 0.9800
O1B C1B 1.2167(17)
O2B H2B 0.8400
O2B C19B 1.4087(16)
O3B C16B 1.4540(15)
O3B C24B 1.3638(15)
O4B C21B 1.2046(17)
O5B C21B 1.305(3)
O5B C22B 1.453(3)
O6B C27B 1.2067(17)
O7B C27B 1.3543(17)
O7B C28B 1.4469(17)
N1B C1B 1.3707(17)
N1B C4B 1.4018(18)
N1B C9B 1.4501(17)
C1B C2B 1.5430(18)
C2B C3B 1.5067(18)
C2B C16B 1.5458(18)
C2B C19B 1.5726(18)
C3B C4B 1.3930(19)
C3B C5B 1.379(2)
C4B C8B 1.3804(19)
C5B H5B 0.9500
C5B C6B 1.394(2)
C6B H6B 0.9500
C6B C7B 1.383(2)
C7B H7B 0.9500
C7B C8B 1.389(2)
C8B H8B 0.9500
C9B H9BA 0.9900
C9B H9BB 0.9900
C9B C10B 1.5157(19)
C10B C11B 1.383(2)
C10B C15B 1.3920(19)
C11B H11B 0.9500
C11B C12B 1.389(2)
C12B H12B 0.9500
C12B C13B 1.380(2)
C13B H13B 0.9500
C13B C14B 1.384(2)
C14B H14B 0.9500
C14B C15B 1.377(2)
C15B H15B 0.9500
C16B H16B 1.0000
C16B C17B 1.5466(18)
C17B H17B 1.0000
C17B C18B 1.5411(18)
C17B C25B 1.5042(18)
C18B H18B 1.0000
C18B C19B 1.5550(18)
C18B C21B 1.5070(18)
C19B C20B 1.5121(19)
C20B H20A 0.9800
C20B H20B 0.9800
C20B H20C 0.9800
C21B O5C 1.447(6)
C22B H22A 0.9900
C22B H22B 0.9900
C22B C23B 1.499(5)
C23B H23A 0.9800
C23B H23B 0.9800
C23B H23C 0.9800
C24B C25B 1.3371(18)
C24B C26B 1.4814(18)
C25B C27B 1.4560(18)
C26B H26A 0.9800
C26B H26B 0.9800
C26B H26C 0.9800
C28B H28A 0.9900
C28B H28B 0.9900
C28B C29B 1.501(2)
C29B H29A 0.9800
C29B H29B 0.9800
C29B H29C 0.9800
O5C C22C 1.466(7)
C22C H22C 0.9900
C22C H22D 0.9900
C22C C23C 1.490(11)
C23C H23D 0.9800
C23C H23E 0.9800
C23C H23F 0.9800

loop_
_geom_hbond_atom_site_label_D
_geom_hbond_atom_site_label_H
_geom_hbond_atom_site_label_A
_geom_hbond_distance_DH
_geom_hbond_distance_HA
_geom_hbond_distance_DA
_geom_hbond_angle_DHA
_geom_hbond_site_symmetry_A
O2 H2 O4 0.84 2.07 2.8328(14) 151.6 2_767
O2B H2B O4B 0.84 1.95 2.7246(15) 152.7 2_666

loop_
_geom_torsion_atom_site_label_1
_geom_torsion_atom_site_label_2
_geom_torsion_atom_site_label_3
_geom_torsion_atom_site_label_4
_geom_torsion
O1 C1 C2 C3 -175.11(13)
O1 C1 C2 C16 62.43(17)
O1 C1 C2 C19 -51.00(17)
O3 C16 C17 C18 -128.56(10)
O3 C16 C17 C25 -8.19(12)
O3 C24 C25 C17 2.34(16)
O3 C24 C25 C27 178.87(11)
N1 C1 C2 C3 4.30(13)
N1 C1 C2 C16 -118.16(12)
N1 C1 C2 C19 128.42(11)
N1 C4 C8 C7 178.38(14)
N1 C9 C10 C11 -55.00(18)
N1 C9 C10 C15 126.46(15)
C1 N1 C4 C3 2.26(15)
C1 N1 C4 C8 -177.31(14)
C1 N1 C9 C10 99.75(15)
C1 C2 C3 C4 -3.00(13)
C1 C2 C3 C5 177.69(14)
C1 C2 C16 O3 27.37(14)
C1 C2 C16 C17 -88.89(12)
C1 C2 C19 O2 -161.63(10)
C1 C2 C19 C18 79.36(12)
C1 C2 C19 C20 -43.88(14)
C2 C3 C4 N1 0.76(15)
C2 C3 C4 C8 -179.65(12)
C2 C3 C5 C6 -179.04(13)
C2 C16 C17 C18 -9.90(13)
C2 C16 C17 C25 110.47(11)
C3 C2 C16 O3 -86.38(13)
C3 C2 C16 C17 157.36(11)
C3 C2 C19 O2 -46.03(14)
C3 C2 C19 C18 -165.04(10)
C3 C2 C19 C20 71.72(14)
C3 C4 C8 C7 -1.1(2)
C3 C5 C6 C7 -1.8(2)
C4 N1 C1 O1 175.23(12)
C4 N1 C1 C2 -4.20(14)
C4 N1 C9 C10 -78.58(17)
C4 C3 C5 C6 1.7(2)
C5 C3 C4 N1 -179.84(12)
C5 C3 C4 C8 -0.2(2)
C5 C6 C7 C8 0.4(2)
C6 C7 C8 C4 1.0(2)
C9 N1 C1 O1 -3.3(2)
C9 N1 C1 C2 177.27(11)
C9 N1 C4 C3 -179.23(12)
C9 N1 C4 C8 1.2(2)
C9 C10 C11 C12 -178.47(14)
C9 C10 C15 C14 178.07(14)
C10 C11 C12 C13 0.5(2)
C11 C10 C15 C14 -0.5(2)
C11 C12 C13 C14 -0.7(2)
C12 C13 C14 C15 0.3(2)
C13 C14 C15 C10 0.3(2)
C15 C10 C11 C12 0.1(2)
C16 O3 C24 C25 -7.95(14)
C16 O3 C24 C26 170.27(11)
C16 C2 C3 C4 115.18(12)
C16 C2 C3 C5 -64.13(18)
C16 C2 C19 O2 81.10(12)
C16 C2 C19 C18 -37.91(12)
C16 C2 C19 C20 -161.15(11)
C16 C17 C18 C19 -14.26(13)
C16 C17 C18 C21 -135.01(11)
C16 C17 C25 C24 3.83(14)
C16 C17 C25 C27 -172.68(12)
C17 C18 C19 O2 -85.70(12)
C17 C18 C19 C2 32.55(12)
C17 C18 C19 C20 155.83(11)
C17 C18 C21 O4 29.98(19)
C17 C18 C21 O5 -152.04(11)
C17 C25 C27 O6 177.03(13)
C17 C25 C27 O7 -2.37(18)
C18 C17 C25 C24 117.52(13)
C18 C17 C25 C27 -58.98(17)
C19 C2 C3 C4 -124.11(12)
C19 C2 C3 C5 56.58(19)
C19 C2 C16 O3 146.18(10)
C19 C2 C16 C17 29.92(12)
C19 C18 C21 O4 -89.07(16)
C19 C18 C21 O5 88.91(13)
C21 O5 C22 C23 103.66(17)
C21 C18 C19 O2 38.14(14)
C21 C18 C19 C2 156.38(10)
C21 C18 C19 C20 -80.33(13)
C22 O5 C21 O4 8.8(2)
C22 O5 C21 C18 -169.20(12)
C24 O3 C16 C2 -106.34(11)
C24 O3 C16 C17 9.97(13)
C24 C25 C27 O6 1.0(2)
C24 C25 C27 O7 -178.38(12)
C25 C17 C18 C19 -124.80(11)
C25 C17 C18 C21 114.45(13)
C26 C24 C25 C17 -175.47(14)
C26 C24 C25 C27 1.1(2)
C27 O7 C28 C29 170.47(11)
C28 O7 C27 O6 -1.90(18)
C28 O7 C27 C25 177.53(11)
O1B C1B C2B C3B 179.52(13)
O1B C1B C2B C16B -56.34(18)
O1B C1B C2B C19B 57.17(17)
O3B C16B C17B C18B 124.91(11)
O3B C16B C17B C25B 3.52(12)
O3B C24B C25B C17B -1.65(15)
O3B C24B C25B C27B 178.91(11)
O4B C21B O5C C22C -17.9(7)
N1B C1B C2B C3B 0.49(13)
N1B C1B C2B C16B 124.62(11)
N1B C1B C2B C19B -121.87(12)
N1B C4B C8B C7B 179.66(14)
N1B C9B C10B C11B 2.6(2)
N1B C9B C10B C15B -179.31(13)
C1B N1B C4B C3B -0.04(16)
C1B N1B C4B C8B -179.68(14)
C1B N1B C9B C10B -99.66(15)
C1B C2B C3B C4B -0.51(14)
C1B C2B C3B C5B 178.69(14)
C1B C2B C16B O3B -25.46(14)
C1B C2B C16B C17B 91.81(12)
C1B C2B C19B O2B 160.82(10)
C1B C2B C19B C18B -80.64(12)
C1B C2B C19B C20B 43.09(15)
C2B C3B C4B N1B 0.37(15)
C2B C3B C4B C8B -179.97(12)
C2B C3B C5B C6B 179.66(14)
C2B C16B C17B C18B 4.66(13)
C2B C16B C17B C25B -116.73(11)
C3B C2B C16B O3B 90.42(13)
C3B C2B C16B C17B -152.31(11)
C3B C2B C19B O2B 46.12(14)
C3B C2B C19B C18B 164.67(11)
C3B C2B C19B C20B -71.61(15)
C3B C4B C8B C7B 0.1(2)
C3B C5B C6B C7B 1.0(2)
C4B N1B C1B O1B -179.37(13)
C4B N1B C1B C2B -0.30(15)
C4B N1B C9B C10B 86.44(17)
C4B C3B C5B C6B -1.2(2)
C5B C3B C4B N1B -178.94(12)
C5B C3B C4B C8B 0.7(2)
C5B C6B C7B C8B -0.2(2)
C6B C7B C8B C4B -0.3(2)
C9B N1B C1B O1B 6.0(2)
C9B N1B C1B C2B -174.94(11)
C9B N1B C4B C3B 174.50(12)
C9B N1B C4B C8B -5.1(2)
C9B C10B C11B C12B 177.39(13)
C9B C10B C15B C14B -177.14(14)
C10B C11B C12B C13B -0.6(2)
C11B C10B C15B C14B 1.0(2)
C11B C12B C13B C14B 1.5(2)
C12B C13B C14B C15B -1.2(2)
C13B C14B C15B C10B -0.1(2)
C15B C10B C11B C12B -0.7(2)
C16B O3B C24B C25B 4.05(14)
C16B O3B C24B C26B -176.31(11)
C16B C2B C3B C4B -121.41(12)
C16B C2B C3B C5B 57.79(19)
C16B C2B C19B O2B -80.45(12)
C16B C2B C19B C18B 38.09(12)
C16B C2B C19B C20B 161.82(12)
C16B C17B C18B C19B 19.62(13)
C16B C17B C18B C21B 139.55(12)
C16B C17B C25B C24B -1.29(14)
C16B C17B C25B C27B 178.16(12)
C17B C18B C19B O2B 82.02(12)
C17B C18B C19B C2B -35.95(12)
C17B C18B C19B C20B -159.17(11)
C17B C18B C21B O4B -26.8(2)
C17B C18B C21B O5B 163.94(19)
C17B C18B C21B O5C 141.1(3)
C17B C25B C27B O6B 176.22(13)
C17B C25B C27B O7B -4.27(17)
C18B C17B C25B C24B -115.50(13)
C18B C17B C25B C27B 63.95(16)
C18B C21B O5C C22C 174.5(4)
C19B C2B C3B C4B 119.11(12)
C19B C2B C3B C5B -61.69(19)
C19B C2B C16B O3B -143.84(10)
C19B C2B C16B C17B -26.57(13)
C19B C18B C21B O4B 90.91(17)
C19B C18B C21B O5B -78.4(2)
C19B C18B C21B O5C -101.3(3)
C21B O5B C22B C23B -169.4(4)
C21B C18B C19B O2B -41.13(14)
C21B C18B C19B C2B -159.11(11)
C21B C18B C19B C20B 77.67(14)
C21B O5C C22C C23C -97.5(10)
C22B O5B C21B O4B -0.5(3)
C22B O5B C21B C18B 169.50(18)
C24B O3B C16B C2B 112.96(11)
C24B O3B C16B C17B -4.65(13)
C24B C25B C27B O6B -4.4(2)
C24B C25B C27B O7B 175.10(12)
C25B C17B C18B C19B 130.78(11)
C25B C17B C18B C21B -109.28(13)
C26B C24B C25B C17B 178.79(13)
C26B C24B C25B C27B -0.7(2)
C27B O7B C28B C29B -177.27(13)
C28B O7B C27B O6B 0.84(19)
C28B O7B C27B C25B -178.70(11)
